data_4501985
loop_
_publ_author_name
'Hu, Jin-Song'
'Shang, Yong-Jia'
'Yao, Xiao-Qiang'
'Qin, Ling'
'Li, Yi-Zhi'
'Guo, Zi-Jian'
'Zheng, He-Gen'
'Xue, Zi-Ling'

_publ_section_title
;
 Syntheses, Structures, and Photochemical Properties of Six New
 Metal&#x2212;Organic Frameworks Based on Aromatic Dicarboxylate Acids and
 V-Shaped Imidazole Ligands
;
_journal_issue 9
_journal_name_full 'Crystal Growth &amp; Design'
_journal_page_first 4135
_journal_paper_doi 10.1021/cg1008208
_journal_volume 10
_journal_year 2010
_chemical_formula_moiety 'C54 H44 N9 O13 Zn2'
_chemical_formula_sum 'C54 H44 N9 O13 Zn2'
_chemical_formula_weight 1157.72
_chemical_name_systematic
; 
 ? 
;
_space_group_IT_number 142
_symmetry_cell_setting tetragonal
_symmetry_space_group_name_Hall '-I 4bd 2c'
_symmetry_space_group_name_H-M 'I 41/a c d :2'
_atom_sites_solution_hydrogens geom
_atom_sites_solution_primary direct
_atom_sites_solution_secondary difmap
_audit_creation_method SHELXL-97
_cell_angle_alpha 90.00
_cell_angle_beta 90.00
_cell_angle_gamma 90.00
_cell_formula_units_Z 16
_cell_length_a 18.3863(17)
_cell_length_b 18.3863(17)
_cell_length_c 61.935(12)
_cell_measurement_reflns_used 2643
_cell_measurement_temperature 173(2)
_cell_measurement_theta_max 15.05
_cell_measurement_theta_min 2.22
_cell_volume 20938(5)
_computing_cell_refinement 'SMART (Bruker, 2000)'
_computing_data_collection 'SMART (Bruker, 2000)'
_computing_data_reduction 'SMART (Bruker, 2000)'
_computing_molecular_graphics SHELXTL
_computing_publication_material SHELXTL
_computing_structure_refinement 'SHELXL-97 (Sheldrick, 1997)'
_computing_structure_solution 'SHELXS-97 (Sheldrick, 1990)'
_diffrn_ambient_temperature 173(2)
_diffrn_measured_fraction_theta_full 1.000
_diffrn_measured_fraction_theta_max 1.000
_diffrn_measurement_device_type 'CCD area detector'
_diffrn_measurement_method 'phi and omega scans'
_diffrn_radiation_monochromator graphite
_diffrn_radiation_source 'fine-focus sealed tube'
_diffrn_radiation_type MoK\a
_diffrn_radiation_wavelength 0.71073
_diffrn_reflns_av_R_equivalents 0.1171
_diffrn_reflns_av_sigmaI/netI 0.1097
_diffrn_reflns_limit_h_max 20
_diffrn_reflns_limit_h_min -21
_diffrn_reflns_limit_k_max 21
_diffrn_reflns_limit_k_min -21
_diffrn_reflns_limit_l_max 45
_diffrn_reflns_limit_l_min -73
_diffrn_reflns_number 49009
_diffrn_reflns_theta_full 24.99
_diffrn_reflns_theta_max 24.99
_diffrn_reflns_theta_min 1.70
_exptl_absorpt_coefficient_mu 0.991
_exptl_absorpt_correction_T_max 0.804
_exptl_absorpt_correction_T_min 0.765
_exptl_absorpt_correction_type multi-scan
_exptl_absorpt_process_details 'SADABS; Bruker, 2000'
_exptl_crystal_colour colorless
_exptl_crystal_density_diffrn 1.469
_exptl_crystal_density_method 'not measured'
_exptl_crystal_description block
_exptl_crystal_F_000 9520
_exptl_crystal_size_max 0.28
_exptl_crystal_size_mid 0.26
_exptl_crystal_size_min 0.22
_refine_diff_density_max 0.665
_refine_diff_density_min -1.119
_refine_diff_density_rms 0.090
_refine_ls_extinction_method none
_refine_ls_goodness_of_fit_ref 1.009
_refine_ls_hydrogen_treatment constr
_refine_ls_matrix_type full
_refine_ls_number_parameters 350
_refine_ls_number_reflns 4611
_refine_ls_number_restraints 28
_refine_ls_restrained_S_all 1.017
_refine_ls_R_factor_all 0.1271
_refine_ls_R_factor_gt 0.0635
_refine_ls_shift/su_max 0.005
_refine_ls_shift/su_mean 0.000
_refine_ls_structure_factor_coef Fsqd
_refine_ls_weighting_details 'calc w=1/[\s^2^(Fo^2^)+(0.0731P)^2^+0.0000P] where P=(Fo^2^+2Fc^2^)/3'
_refine_ls_weighting_scheme calc
_refine_ls_wR_factor_gt 0.1588
_refine_ls_wR_factor_ref 0.1815
_reflns_number_gt 2118
_reflns_number_total 4611
_reflns_threshold_expression >2sigma(I)
_cod_data_source_file cg1008208_si_002.cif
_cod_data_source_block 3
_cod_depositor_comments
;
The following automatic conversions were performed:

'_symmetry_cell_setting' value 'Tetragonal' changed to 'tetragonal'
according to /home/saulius/struct/CIF-dictionaries/cif_core.dic
dictionary named 'cif_core.dic' version 2.4.2 from 2011-04-26.

Automatic conversion script
Id: cif_fix_values 1715 2011-07-08 13:25:40Z adriana 
;
_cod_original_cell_volume 20937(5)
_cod_original_sg_symbol_H-M 'I 41/a c d'
_cod_database_code 4501985

loop_
_symmetry_equiv_pos_as_xyz
'x, y, z'
'-y+1/4, x+3/4, z+1/4'
'-x, -y+1/2, z'
'y+1/4, -x+1/4, z+3/4'
'x, -y, -z+1/2'
'-x+1/2, y, -z'
'y+3/4, x+1/4, -z+1/4'
'-y+1/4, -x+1/4, -z+1/4'
'x+1/2, y+1/2, z+1/2'
'-y+3/4, x+5/4, z+3/4'
'-x+1/2, -y+1, z+1/2'
'y+3/4, -x+3/4, z+5/4'
'x+1/2, -y+1/2, -z+1'
'-x+1, y+1/2, -z+1/2'
'y+5/4, x+3/4, -z+3/4'
'-y+3/4, -x+3/4, -z+3/4'
'-x, -y, -z'
'y-1/4, -x-3/4, -z-1/4'
'x, y-1/2, -z'
'-y-1/4, x-1/4, -z-3/4'
'-x, y, z-1/2'
'x-1/2, -y, z'
'-y-3/4, -x-1/4, z-1/4'
'y-1/4, x-1/4, z-1/4'
'-x+1/2, -y+1/2, -z+1/2'
'y+1/4, -x-1/4, -z+1/4'
'x+1/2, y, -z+1/2'
'-y+1/4, x+1/4, -z-1/4'
'-x+1/2, y+1/2, z'
'x, -y+1/2, z+1/2'
'-y-1/4, -x+1/4, z+1/4'
'y+1/4, x+1/4, z+1/4'

loop_
_atom_site_label
_atom_site_type_symbol
_atom_site_fract_x
_atom_site_fract_y
_atom_site_fract_z
_atom_site_U_iso_or_equiv
_atom_site_adp_type
_atom_site_occupancy
_atom_site_symmetry_multiplicity
_atom_site_calc_flag
_atom_site_refinement_flags
Zn1 Zn 0.14486(4) 0.33811(4) 0.432701(12) 0.0513(3) Uani 1 1 d .
O1 O 0.2352(2) 0.3884(3) 0.43939(9) 0.0723(15) Uani 1 1 d .
O2 O 0.2306(3) 0.4289(3) 0.40581(12) 0.112(2) Uani 1 1 d .
O3 O 0.5707(3) 0.5630(3) 0.45215(10) 0.0840(17) Uani 1 1 d .
O4 O 0.5504(2) 0.6228(3) 0.42246(7) 0.0599(13) Uani 1 1 d .
O5 O 0.4625(3) 0.1520(3) 0.32919(8) 0.0910(19) Uani 1 1 d .
O6 O 0.5572(4) 0.5508(4) 0.49583(10) 0.145(3) Uani 1 1 d .
H6D H 0.5512 0.5567 0.4823 0.174 Uiso 1 1 d R
H6C H 0.5583 0.5056 0.4987 0.217 Uiso 1 1 d R
O7 O 0.2500 0.4050(7) 0.5000 0.184(5) Uani 1 2 d SDU
N1 N 0.1669(3) 0.2682(3) 0.40782(9) 0.0566(15) Uani 1 1 d .
N2 N 0.2269(3) 0.2202(3) 0.38091(8) 0.0554(15) Uani 1 1 d .
N3 N 0.1268(3) 0.2705(3) 0.45763(9) 0.0615(17) Uani 1 1 d .
N4 N 0.1068(3) 0.2278(3) 0.49025(9) 0.0651(18) Uani 1 1 d .
N5 N 0.2500 0.5333(9) 0.5000 0.207(7) Uani 1 2 d SDU
C1 C 0.1207(4) 0.2286(4) 0.39541(11) 0.062(2) Uani 1 1 d .
H1 H 0.0703 0.2222 0.3982 0.074 Uiso 1 1 calc R
C2 C 0.1565(4) 0.2000(4) 0.37882(12) 0.065(2) Uani 1 1 d .
H2 H 0.1364 0.1709 0.3676 0.078 Uiso 1 1 calc R
C3 C 0.2299(4) 0.2611(4) 0.39860(12) 0.061(2) Uani 1 1 d .
H3 H 0.2733 0.2826 0.4039 0.073 Uiso 1 1 calc R
C4 C 0.2861(4) 0.2045(4) 0.36658(10) 0.0564(19) Uani 1 1 d .
C5 C 0.2881(4) 0.1396(5) 0.35582(12) 0.075(2) Uani 1 1 d .
H5 H 0.2499 0.1054 0.3576 0.090 Uiso 1 1 calc R
C6 C 0.3459(5) 0.1241(5) 0.34245(12) 0.080(3) Uani 1 1 d .
H6 H 0.3474 0.0795 0.3347 0.096 Uiso 1 1 calc R
C7 C 0.3413(4) 0.2537(4) 0.36340(12) 0.071(2) Uani 1 1 d .
H7 H 0.3388 0.2999 0.3702 0.085 Uiso 1 1 calc R
C8 C 0.3996(4) 0.2379(5) 0.35067(13) 0.077(2) Uani 1 1 d .
H8 H 0.4385 0.2714 0.3490 0.092 Uiso 1 1 calc R
C9 C 0.4004(4) 0.1731(6) 0.34049(12) 0.074(2) Uani 1 1 d .
C10 C 0.4606(4) 0.1500(5) 0.30696(11) 0.069(2) Uani 1 1 d .
C11 C 0.1041(4) 0.2030(4) 0.45608(12) 0.080 Uani 1 1 d .
H11B H 0.0998 0.1765 0.4430 0.097 Uiso 1 1 calc R
C12 C 0.0877(5) 0.1767(4) 0.47615(12) 0.090 Uani 1 1 d .
H12B H 0.0667 0.1308 0.4794 0.109 Uiso 1 1 calc R
C13 C 0.1293(4) 0.2816(4) 0.47832(11) 0.057(2) Uani 1 1 d .
H13 H 0.1465 0.3259 0.4843 0.069 Uiso 1 1 calc R
C14 C 0.1054(4) 0.2209(4) 0.51296(11) 0.0573(19) Uani 1 1 d .
C15 C 0.1484(4) 0.2653(4) 0.52515(11) 0.063(2) Uani 1 1 d .
H15 H 0.1804 0.2989 0.5184 0.075 Uiso 1 1 calc R
C16 C 0.1453(4) 0.2612(4) 0.54702(12) 0.071(2) Uani 1 1 d .
H16 H 0.1741 0.2929 0.5556 0.086 Uiso 1 1 calc R
C17 C 0.0594(4) 0.1711(4) 0.52284(12) 0.075(2) Uani 1 1 d .
H17 H 0.0289 0.1408 0.5143 0.090 Uiso 1 1 calc R
C18 C 0.0581(4) 0.1658(4) 0.54461(12) 0.076(2) Uani 1 1 d .
H18 H 0.0277 0.1307 0.5513 0.091 Uiso 1 1 calc R
C19 C 0.2591(4) 0.4263(4) 0.42397(17) 0.072(2) Uani 1 1 d .
C20 C 0.3286(4) 0.4677(4) 0.42760(13) 0.061(2) Uani 1 1 d .
C21 C 0.3546(4) 0.5136(4) 0.41194(14) 0.075(2) Uani 1 1 d .
H21 H 0.3279 0.5207 0.3990 0.090 Uiso 1 1 calc R
C22 C 0.4192(4) 0.5492(4) 0.41507(13) 0.068(2) Uani 1 1 d .
H22 H 0.4362 0.5817 0.4043 0.081 Uiso 1 1 calc R
C23 C 0.3675(4) 0.4574(4) 0.44617(13) 0.067(2) Uani 1 1 d .
H23 H 0.3491 0.4263 0.4571 0.081 Uiso 1 1 calc R
C24 C 0.4336(4) 0.4923(4) 0.44907(12) 0.063(2) Uani 1 1 d .
H24 H 0.4608 0.4839 0.4619 0.076 Uiso 1 1 calc R
C25 C 0.4603(4) 0.5391(3) 0.43346(12) 0.0526(18) Uani 1 1 d .
C26 C 0.5317(4) 0.5759(4) 0.43649(13) 0.0572(19) Uani 1 1 d .
C27 C 0.2304(17) 0.4638(8) 0.4911(3) 0.213(15) Uani 0.50 1 d PDU
H27A H 0.2022 0.4619 0.4780 0.255 Uiso 0.50 1 d PR
C28 C 0.2803(12) 0.5440(11) 0.5220(2) 0.163(9) Uani 0.50 1 d PDU
H28A H 0.2886 0.5947 0.5247 0.245 Uiso 0.50 1 d PR
H28B H 0.2482 0.5247 0.5327 0.245 Uiso 0.50 1 d PR
H28C H 0.3258 0.5184 0.5224 0.245 Uiso 0.50 1 d PR

loop_
_atom_site_aniso_label
_atom_site_aniso_U_11
_atom_site_aniso_U_22
_atom_site_aniso_U_33
_atom_site_aniso_U_23
_atom_site_aniso_U_13
_atom_site_aniso_U_12
Zn1 0.0495(5) 0.0629(6) 0.0414(5) 0.0065(4) 0.0055(4) 0.0007(4)
O1 0.055(3) 0.070(4) 0.092(4) 0.013(3) 0.006(3) -0.011(3)
O2 0.081(4) 0.109(5) 0.146(6) 0.051(5) -0.039(4) -0.030(4)
O3 0.067(4) 0.105(5) 0.081(4) 0.007(4) -0.005(3) -0.014(3)
O4 0.058(3) 0.070(3) 0.052(3) -0.008(3) 0.012(3) -0.016(3)
O5 0.067(4) 0.160(6) 0.046(3) -0.012(3) 0.002(3) 0.046(4)
O6 0.191(7) 0.160(7) 0.083(5) 0.017(5) 0.008(5) 0.003(6)
O7 0.208(9) 0.160(8) 0.184(9) 0.000 0.009(7) 0.000
N1 0.053(4) 0.074(4) 0.043(3) -0.005(3) 0.004(3) 0.006(3)
N2 0.057(4) 0.071(4) 0.038(3) -0.009(3) 0.005(3) 0.001(3)
N3 0.091(5) 0.045(4) 0.049(4) 0.011(3) -0.005(3) -0.025(3)
N4 0.103(5) 0.054(4) 0.038(3) -0.003(3) -0.006(3) -0.040(4)
N5 0.195(10) 0.199(10) 0.225(11) 0.000 0.024(9) 0.000
C1 0.052(5) 0.085(6) 0.048(5) 0.002(4) 0.011(4) -0.003(4)
C2 0.055(5) 0.094(6) 0.045(4) -0.004(4) -0.001(4) -0.018(4)
C3 0.048(5) 0.079(5) 0.055(5) -0.014(4) 0.003(4) 0.004(4)
C4 0.054(5) 0.076(5) 0.039(4) -0.005(4) 0.002(4) 0.012(4)
C5 0.076(6) 0.085(6) 0.063(5) -0.011(5) 0.003(5) -0.007(5)
C6 0.078(6) 0.113(7) 0.050(5) -0.034(5) 0.002(5) 0.027(6)
C7 0.061(5) 0.077(6) 0.075(6) -0.013(5) 0.006(5) -0.001(5)
C8 0.052(5) 0.112(7) 0.066(5) -0.012(5) 0.015(4) 0.005(5)
C9 0.051(5) 0.126(8) 0.044(5) -0.010(5) 0.002(4) 0.021(6)
C10 0.058(5) 0.112(7) 0.039(4) -0.007(5) 0.006(4) 0.020(5)
C11 0.109 0.083 0.050 0.012 0.032 -0.040
C12 0.146 0.077 0.048 0.029 0.006 -0.036
C13 0.082(6) 0.047(4) 0.044(4) -0.002(4) 0.006(4) -0.013(4)
C14 0.074(5) 0.054(5) 0.043(4) 0.002(4) 0.001(4) -0.015(4)
C15 0.081(6) 0.060(5) 0.048(4) 0.004(4) 0.001(4) -0.033(4)
C16 0.103(6) 0.063(5) 0.048(4) 0.002(4) -0.008(5) -0.043(5)
C17 0.095(6) 0.076(6) 0.053(5) -0.003(4) -0.004(5) -0.046(5)
C18 0.097(6) 0.077(6) 0.054(5) 0.006(5) 0.009(5) -0.043(5)
C19 0.055(6) 0.063(5) 0.098(7) 0.013(5) -0.003(5) 0.007(5)
C20 0.046(5) 0.055(5) 0.082(6) 0.018(4) -0.001(4) 0.004(4)
C21 0.058(5) 0.072(5) 0.096(7) 0.025(5) -0.008(5) -0.004(4)
C22 0.059(5) 0.069(5) 0.075(6) 0.021(5) 0.013(5) -0.005(4)
C23 0.058(5) 0.066(5) 0.078(6) 0.020(5) 0.015(5) -0.004(4)
C24 0.062(5) 0.067(5) 0.061(5) 0.005(4) 0.001(4) -0.003(4)
C25 0.049(4) 0.046(4) 0.063(5) -0.002(4) 0.013(4) 0.001(4)
C26 0.054(5) 0.061(5) 0.057(5) -0.014(4) 0.014(4) 0.001(4)
C27 0.209(17) 0.220(17) 0.208(17) 0.013(10) -0.005(10) 0.011(10)
C28 0.158(12) 0.173(12) 0.158(12) 0.017(9) 0.011(9) -0.026(9)

loop_
_atom_type_symbol
_atom_type_description
_atom_type_scat_dispersion_real
_atom_type_scat_dispersion_imag
_atom_type_scat_source
C C 0.0033 0.0016 'International Tables Vol C Tables 4.2.6.8 and 6.1.1.4'
H H 0.0000 0.0000 'International Tables Vol C Tables 4.2.6.8 and 6.1.1.4'
N N 0.0061 0.0033 'International Tables Vol C Tables 4.2.6.8 and 6.1.1.4'
O O 0.0106 0.0060 'International Tables Vol C Tables 4.2.6.8 and 6.1.1.4'
Zn Zn 0.2839 1.4301 'International Tables Vol C Tables 4.2.6.8 and 6.1.1.4'

loop_
_geom_angle_atom_site_label_1
_geom_angle_atom_site_label_2
_geom_angle_atom_site_label_3
_geom_angle
_geom_angle_site_symmetry_1
_geom_angle_site_symmetry_3
O1 Zn1 O4 130.0(2) . 22_565
O1 Zn1 N3 105.8(2) . .
O4 Zn1 N3 108.9(2) 22_565 .
O1 Zn1 N1 106.9(2) . .
O4 Zn1 N1 99.2(2) 22_565 .
N3 Zn1 N1 102.9(2) . .
C19 O1 Zn1 113.5(5) . .
C26 O4 Zn1 105.3(5) . 22_665
C10 O5 C9 119.2(6) . .
H6D O6 H6C 109.5 . .
C27 O7 C27 62.9(15) . 6_556
C3 N1 C1 104.7(6) . .
C3 N1 Zn1 124.8(5) . .
C1 N1 Zn1 129.8(5) . .
C3 N2 C2 105.9(6) . .
C3 N2 C4 126.3(6) . .
C2 N2 C4 127.7(6) . .
C13 N3 C11 103.4(6) . .
C13 N3 Zn1 130.9(5) . .
C11 N3 Zn1 125.5(5) . .
C13 N4 C12 104.3(6) . .
C13 N4 C14 129.8(6) . .
C12 N4 C14 125.8(6) . .
C27 N5 C27 54.7(14) 6_556 .
C27 N5 C28 70.8(11) 6_556 .
C27 N5 C28 124.5(11) . .
C27 N5 C28 124.5(11) 6_556 6_556
C27 N5 C28 70.8(11) . 6_556
C28 N5 C28 164.7(19) . 6_556
C2 C1 N1 110.0(7) . .
C2 C1 H1 125.0 . .
N1 C1 H1 125.0 . .
C1 C2 N2 106.9(7) . .
C1 C2 H2 126.6 . .
N2 C2 H2 126.6 . .
N1 C3 N2 112.5(7) . .
N1 C3 H3 123.8 . .
N2 C3 H3 123.8 . .
C5 C4 C7 119.0(7) . .
C5 C4 N2 119.9(7) . .
C7 C4 N2 121.1(7) . .
C4 C5 C6 119.7(8) . .
C4 C5 H5 120.1 . .
C6 C5 H5 120.1 . .
C9 C6 C5 119.1(8) . .
C9 C6 H6 120.4 . .
C5 C6 H6 120.4 . .
C8 C7 C4 121.6(8) . .
C8 C7 H7 119.2 . .
C4 C7 H7 119.2 . .
C7 C8 C9 117.9(8) . .
C7 C8 H8 121.0 . .
C9 C8 H8 121.0 . .
C6 C9 C8 122.6(8) . .
C6 C9 O5 117.8(9) . .
C8 C9 O5 119.3(9) . .
C18 C10 O5 124.1(7) 4_554 .
C18 C10 C16 119.6(6) 4_554 4_554
O5 C10 C16 116.2(7) . 4_554
N3 C11 C12 109.8(7) . .
N3 C11 H11B 125.1 . .
C12 C11 H11B 125.1 . .
N4 C12 C11 106.8(7) . .
N4 C12 H12B 126.6 . .
C11 C12 H12B 126.6 . .
N3 C13 N4 115.5(6) . .
N3 C13 H13 122.3 . .
N4 C13 H13 122.3 . .
C15 C14 C17 120.3(6) . .
C15 C14 N4 119.1(6) . .
C17 C14 N4 120.7(6) . .
C16 C15 C14 119.5(6) . .
C16 C15 H15 120.2 . .
C14 C15 H15 120.2 . .
C15 C16 C10 120.3(7) . 2_545
C15 C16 H16 119.9 . .
C10 C16 H16 119.9 2_545 .
C18 C17 C14 119.9(7) . .
C18 C17 H17 120.1 . .
C14 C17 H17 120.1 . .
C17 C18 C10 120.4(7) . 2_545
C17 C18 H18 119.8 . .
C10 C18 H18 119.8 2_545 .
O2 C19 O1 124.0(8) . .
O2 C19 C20 118.4(8) . .
O1 C19 C20 117.5(8) . .
C23 C20 C21 119.8(7) . .
C23 C20 C19 120.1(7) . .
C21 C20 C19 120.1(8) . .
C22 C21 C20 119.8(8) . .
C22 C21 H21 120.1 . .
C20 C21 H21 120.1 . .
C21 C22 C25 121.8(7) . .
C21 C22 H22 119.1 . .
C25 C22 H22 119.1 . .
C20 C23 C24 120.3(7) . .
C20 C23 H23 119.9 . .
C24 C23 H23 119.9 . .
C23 C24 C25 120.6(7) . .
C23 C24 H24 119.7 . .
C25 C24 H24 119.7 . .
C22 C25 C24 117.7(7) . .
C22 C25 C26 121.7(7) . .
C24 C25 C26 120.5(7) . .
O3 C26 O4 120.8(7) . .
O3 C26 C25 121.7(8) . .
O4 C26 C25 117.4(7) . .
O7 C27 C27 58.6(7) . 6_556
O7 C27 N5 121.2(14) . .
C27 C27 N5 62.6(7) 6_556 .
O7 C27 C28 170(3) . 6_556
C27 C27 C28 117.6(11) 6_556 6_556
N5 C27 C28 55.9(7) . 6_556
O7 C27 H27A 119.3 . .
C27 C27 H27A 177.8 6_556 .
N5 C27 H27A 119.5 . .
C28 C27 H27A 64.4 6_556 .
N5 C28 C27 53.3(7) . 6_556
N5 C28 H28A 110.6 . .
C27 C28 H28A 161.7 6_556 .
N5 C28 H28B 110.9 . .
C27 C28 H28B 86.4 6_556 .
H28A C28 H28B 109.5 . .
N5 C28 H28C 106.8 . .
C27 C28 H28C 71.8 6_556 .
H28A C28 H28C 109.5 . .
H28B C28 H28C 109.5 . .

loop_
_geom_bond_atom_site_label_1
_geom_bond_atom_site_label_2
_geom_bond_distance
_geom_bond_site_symmetry_2
Zn1 O1 1.945(5) .
Zn1 O4 1.984(4) 22_565
Zn1 N3 2.010(5) .
Zn1 N1 2.047(6) .
O1 C19 1.262(9) .
O2 C19 1.241(9) .
O3 C26 1.229(8) .
O4 C26 1.271(8) .
O4 Zn1 1.984(4) 22_665
O5 C10 1.378(8) .
O5 C9 1.395(8) .
O6 H6D 0.8497 .
O6 H6C 0.8501 .
O7 C27 1.267(10) .
O7 C27 1.267(10) 6_556
N1 C3 1.299(8) .
N1 C1 1.357(8) .
N2 C3 1.329(8) .
N2 C2 1.353(8) .
N2 C4 1.434(8) .
N3 C13 1.298(8) .
N3 C11 1.312(8) .
N4 C13 1.301(8) .
N4 C12 1.330(9) .
N4 C14 1.413(8) .
N5 C27 1.438(9) 6_556
N5 C27 1.438(9) .
N5 C28 1.484(9) .
N5 C28 1.484(9) 6_556
C1 C2 1.328(9) .
C1 H1 0.9500 .
C2 H2 0.9500 .
C3 H3 0.9500 .
C4 C5 1.367(9) .
C4 C7 1.374(9) .
C5 C6 1.376(10) .
C5 H5 0.9500 .
C6 C9 1.353(11) .
C6 H6 0.9500 .
C7 C8 1.362(9) .
C7 H7 0.9500 .
C8 C9 1.348(10) .
C8 H8 0.9500 .
C10 C18 1.363(9) 4_554
C10 C16 1.391(9) 4_554
C11 C12 1.367(9) .
C11 H11B 0.9500 .
C12 H12B 0.9500 .
C13 H13 0.9500 .
C14 C15 1.365(9) .
C14 C17 1.388(9) .
C15 C16 1.358(9) .
C15 H15 0.9500 .
C16 C10 1.391(9) 2_545
C16 H16 0.9500 .
C17 C18 1.352(9) .
C17 H17 0.9500 .
C18 C10 1.363(9) 2_545
C18 H18 0.9500 .
C19 C20 1.503(10) .
C20 C23 1.368(9) .
C20 C21 1.372(9) .
C21 C22 1.370(9) .
C21 H21 0.9500 .
C22 C25 1.379(9) .
C22 H22 0.9500 .
C23 C24 1.385(9) .
C23 H23 0.9500 .
C24 C25 1.385(9) .
C24 H24 0.9500 .
C25 C26 1.488(9) .
C27 C27 1.32(3) 6_556
C27 C28 1.69(2) 6_556
C27 H27A 0.9600 .
C28 C27 1.69(2) 6_556
C28 H28A 0.9599 .
C28 H28B 0.9599 .
C28 H28C 0.9601 .

loop_
_geom_torsion_atom_site_label_1
_geom_torsion_atom_site_label_2
_geom_torsion_atom_site_label_3
_geom_torsion_atom_site_label_4
_geom_torsion
_geom_torsion_site_symmetry_1
_geom_torsion_site_symmetry_4
O4 Zn1 O1 C19 -55.9(6) 22_565 .
N3 Zn1 O1 C19 171.4(5) . .
N1 Zn1 O1 C19 62.3(6) . .
O1 Zn1 N1 C3 -0.5(6) . .
O4 Zn1 N1 C3 136.3(6) 22_565 .
N3 Zn1 N1 C3 -111.7(6) . .
O1 Zn1 N1 C1 -169.9(6) . .
O4 Zn1 N1 C1 -33.0(6) 22_565 .
N3 Zn1 N1 C1 79.0(6) . .
O1 Zn1 N3 C13 47.2(7) . .
O4 Zn1 N3 C13 -96.2(7) 22_565 .
N1 Zn1 N3 C13 159.2(7) . .
O1 Zn1 N3 C11 -137.6(7) . .
O4 Zn1 N3 C11 79.0(7) 22_565 .
N1 Zn1 N3 C11 -25.6(7) . .
C3 N1 C1 C2 -1.4(8) . .
Zn1 N1 C1 C2 169.6(5) . .
N1 C1 C2 N2 1.4(9) . .
C3 N2 C2 C1 -0.8(8) . .
C4 N2 C2 C1 -177.9(6) . .
C1 N1 C3 N2 0.9(8) . .
Zn1 N1 C3 N2 -170.7(4) . .
C2 N2 C3 N1 -0.1(8) . .
C4 N2 C3 N1 177.1(6) . .
C3 N2 C4 C5 148.9(7) . .
C2 N2 C4 C5 -34.5(10) . .
C3 N2 C4 C7 -31.1(10) . .
C2 N2 C4 C7 145.5(8) . .
C7 C4 C5 C6 1.4(11) . .
N2 C4 C5 C6 -178.5(7) . .
C4 C5 C6 C9 1.1(12) . .
C5 C4 C7 C8 -3.3(11) . .
N2 C4 C7 C8 176.7(7) . .
C4 C7 C8 C9 2.5(12) . .
C5 C6 C9 C8 -2.0(13) . .
C5 C6 C9 O5 171.6(7) . .
C7 C8 C9 C6 0.1(13) . .
C7 C8 C9 O5 -173.3(7) . .
C10 O5 C9 C6 76.9(10) . .
C10 O5 C9 C8 -109.4(9) . .
C9 O5 C10 C18 26.9(13) . 4_554
C9 O5 C10 C16 -156.9(8) . 4_554
C13 N3 C11 C12 5.0(9) . .
Zn1 N3 C11 C12 -171.3(6) . .
C13 N4 C12 C11 3.0(9) . .
C14 N4 C12 C11 -174.0(7) . .
N3 C11 C12 N4 -5.2(10) . .
C11 N3 C13 N4 -3.2(9) . .
Zn1 N3 C13 N4 172.8(5) . .
C12 N4 C13 N3 0.0(10) . .
C14 N4 C13 N3 177.0(7) . .
C13 N4 C14 C15 -18.9(12) . .
C12 N4 C14 C15 157.4(8) . .
C13 N4 C14 C17 159.3(8) . .
C12 N4 C14 C17 -24.4(12) . .
C17 C14 C15 C16 -0.9(12) . .
N4 C14 C15 C16 177.3(7) . .
C14 C15 C16 C10 1.8(13) . 2_545
C15 C14 C17 C18 -1.0(13) . .
N4 C14 C17 C18 -179.2(8) . .
C14 C17 C18 C10 2.0(14) . 2_545
Zn1 O1 C19 O2 -3.7(11) . .
Zn1 O1 C19 C20 179.7(5) . .
O2 C19 C20 C23 -169.9(8) . .
O1 C19 C20 C23 6.9(11) . .
O2 C19 C20 C21 7.6(12) . .
O1 C19 C20 C21 -175.6(7) . .
C23 C20 C21 C22 -0.3(12) . .
C19 C20 C21 C22 -177.8(7) . .
C20 C21 C22 C25 1.4(12) . .
C21 C20 C23 C24 -1.1(12) . .
C19 C20 C23 C24 176.4(7) . .
C20 C23 C24 C25 1.5(11) . .
C21 C22 C25 C24 -1.1(11) . .
C21 C22 C25 C26 177.9(7) . .
C23 C24 C25 C22 -0.4(11) . .
C23 C24 C25 C26 -179.3(6) . .
Zn1 O4 C26 O3 -0.7(8) 22_665 .
Zn1 O4 C26 C25 177.6(5) 22_665 .
C22 C25 C26 O3 -174.9(7) . .
C24 C25 C26 O3 4.1(11) . .
C22 C25 C26 O4 6.9(10) . .
C24 C25 C26 O4 -174.2(6) . .
C27 O7 C27 N5 0.000(12) 6_556 .
C27 O7 C27 C28 70(7) 6_556 6_556
C27 N5 C27 O7 0.000(11) 6_556 .
C28 N5 C27 O7 -13(4) . .
C28 N5 C27 O7 169(3) 6_556 .
C28 N5 C27 C27 -13(4) . 6_556
C28 N5 C27 C27 169(3) 6_556 6_556
C27 N5 C27 C28 -169(3) 6_556 6_556
C28 N5 C27 C28 178.3(6) . 6_556
C27 N5 C28 C27 11(3) . 6_556
C28 N5 C28 C27 -174.8(15) 6_556 6_556
